data_4067911
loop_
_publ_author_name
'Bouyahyi, Miloud'
'Roisnel, Thierry'
'Carpentier, Jean-Fran\,cois'

_publ_section_title
;
 Aluminum Complexes of Bidentate Fluorinated Alkoxy-Imino Ligands:
 Syntheses, Structures, and Use in Ring-Opening Polymerization of Cyclic
 Esters
;
_journal_issue 4
_journal_name_full Organometallics
_journal_page_first 1458
_journal_paper_doi 10.1021/om200907x
_journal_volume 31
_journal_year 2012
_chemical_compound_source 'synthesis as described'
_chemical_formula_moiety 'C15 H18 Al F6 N O'
_chemical_formula_sum 'C15 H18 Al F6 N O'
_chemical_formula_weight 369.28
_chemical_name_systematic
;
 ?
;
_space_group_IT_number 14
_symmetry_cell_setting monoclinic
_symmetry_Int_Tables_number 14
_symmetry_space_group_name_Hall '-P 2yab'
_symmetry_space_group_name_H-M 'P 1 21/a 1'
_atom_sites_solution_hydrogens geom
_atom_sites_solution_primary direct
_atom_sites_solution_secondary difmap
_audit_conform_dict_location ftp://ftp.iucr.org/pub/cif_core.dic
_audit_conform_dict_name cif_core.dic
_audit_conform_dict_version 2.3
_audit_creation_date 2008-09-05T17:16:34-00:00
_audit_creation_method 'WinGX routine CIF_UPDATE'
_cell_angle_alpha 90
_cell_angle_beta 93.935(8)
_cell_angle_gamma 90
_cell_formula_units_Z 4
_cell_length_a 12.6196(16)
_cell_length_b 7.2451(11)
_cell_length_c 18.583(3)
_cell_measurement_reflns_used 3576
_cell_measurement_temperature 100(2)
_cell_measurement_theta_max 27.12
_cell_measurement_theta_min 3.02
_cell_measurement_wavelength 0.71073
_cell_volume 1695.0(4)
_computing_cell_refinement 'Bruker SMART, 2006'
_computing_data_collection 'Bruker SMART, 2006'
_computing_data_reduction 'Bruker SAINT, 2006'
_computing_molecular_graphics 'Ortep-3 for Windows (Farrugia, 1997)'
_computing_publication_material 'WinGX publication routines (Farrugia, 1999)'
_computing_structure_refinement 'SHELXL-97 (Sheldrick, 1997)'
_computing_structure_solution 'SIR97 (Altomare et al., 1999)'
_diffrn_ambient_temperature 100(2)
_diffrn_detector 'CCD plate'
_diffrn_measured_fraction_theta_full 0.989
_diffrn_measured_fraction_theta_max 0.989
_diffrn_measurement_device_type 'APEXII, Bruker-AXS'
_diffrn_measurement_method 'CCD rotation images, thin slices'
_diffrn_radiation_monochromator graphite
_diffrn_radiation_probe x-ray
_diffrn_radiation_type MoK\a
_diffrn_radiation_wavelength 0.71073
_diffrn_reflns_av_R_equivalents 0.041
_diffrn_reflns_av_unetI/netI 0.0449
_diffrn_reflns_limit_h_max 14
_diffrn_reflns_limit_h_min -16
_diffrn_reflns_limit_k_max 6
_diffrn_reflns_limit_k_min -9
_diffrn_reflns_limit_l_max 24
_diffrn_reflns_limit_l_min -21
_diffrn_reflns_number 12246
_diffrn_reflns_theta_full 27.48
_diffrn_reflns_theta_max 27.48
_diffrn_reflns_theta_min 3.46
_exptl_absorpt_coefficient_mu 0.183
_exptl_absorpt_correction_T_max 0.984
_exptl_absorpt_correction_T_min 0.931
_exptl_absorpt_correction_type multi-scan
_exptl_absorpt_process_details
;
  [Sheldrick, G.M. (2002). SADABS Bruker AXS Inc., Madison, Wisconsin, USA]
;
_exptl_crystal_colour colourless
_exptl_crystal_density_diffrn 1.447
_exptl_crystal_density_method 'not measured'
_exptl_crystal_description plate
_exptl_crystal_F_000 760
_exptl_crystal_size_max 0.37
_exptl_crystal_size_mid 0.28
_exptl_crystal_size_min 0.09
_refine_diff_density_max 0.302
_refine_diff_density_min -0.293
_refine_diff_density_rms 0.053
_refine_ls_extinction_method none
_refine_ls_goodness_of_fit_ref 1.032
_refine_ls_hydrogen_treatment constr
_refine_ls_matrix_type full
_refine_ls_number_parameters 220
_refine_ls_number_reflns 3842
_refine_ls_number_restraints 0
_refine_ls_restrained_S_all 1.032
_refine_ls_R_factor_all 0.0654
_refine_ls_R_factor_gt 0.047
_refine_ls_shift/su_max 0.002
_refine_ls_shift/su_mean 0
_refine_ls_structure_factor_coef Fsqd
_refine_ls_weighting_details 'calc w=1/[\s^2^(Fo^2^)+(0.0268P)^2^+1.3932P] where P=(Fo^2^+2Fc^2^)/3'
_refine_ls_weighting_scheme calc
_refine_ls_wR_factor_gt 0.09
_refine_ls_wR_factor_ref 0.0972
_reflns_number_gt 3070
_reflns_number_total 3842
_reflns_threshold_expression >2sigma(I)
_cod_data_source_file om200907x_si_001.cif
_cod_data_source_block complex2b
_cod_original_sg_symbol_H-M 'P 21/a'
_cod_database_code 4067911

loop_
_symmetry_equiv_pos_as_xyz
'x, y, z'
'-x+1/2, y+1/2, -z'
'-x, -y, -z'
'x-1/2, -y-1/2, z'

loop_
_atom_site_label
_atom_site_type_symbol
_atom_site_fract_x
_atom_site_fract_y
_atom_site_fract_z
_atom_site_U_iso_or_equiv
_atom_site_adp_type
_atom_site_occupancy
_atom_site_calc_flag
_atom_site_refinement_flags
Al1 Al 0.47143(4) -0.18662(8) 0.77214(3) 0.01554(13) Uani 1 d .
C1 C 0.42280(15) -0.3508(3) 0.84683(11) 0.0218(4) Uani 1 d .
H1A H 0.3541 -0.4046 0.8303 0.033 Uiso 1 calc R
H1B H 0.415 -0.2803 0.8912 0.033 Uiso 1 calc R
H1C H 0.4749 -0.4496 0.8564 0.033 Uiso 1 calc R
C2 C 0.60399(15) -0.0476(3) 0.79056(12) 0.0254(5) Uani 1 d .
H2A H 0.6629 -0.1338 0.8009 0.038 Uiso 1 calc R
H2B H 0.5977 0.0343 0.832 0.038 Uiso 1 calc R
H2C H 0.6176 0.0261 0.7479 0.038 Uiso 1 calc R
N11 N 0.35560(12) -0.0090(2) 0.74461(8) 0.0165(3) Uani 1 d .
C12 C 0.35500(15) 0.1630(3) 0.78819(10) 0.0196(4) Uani 1 d .
H12A H 0.3041 0.252 0.7647 0.024 Uiso 1 calc R
H12B H 0.4265 0.2198 0.7904 0.024 Uiso 1 calc R
C13 C 0.32399(14) 0.1232(2) 0.86394(10) 0.0181(4) Uani 1 d .
C14 C 0.39730(15) 0.1400(3) 0.92295(11) 0.0209(4) Uani 1 d .
H14 H 0.4676 0.1795 0.9159 0.025 Uiso 1 calc R
C15 C 0.36857(15) 0.0997(3) 0.99203(11) 0.0237(4) Uani 1 d .
H15 H 0.4194 0.1112 1.0319 0.028 Uiso 1 calc R
C16 C 0.26634(16) 0.0429(3) 1.00305(12) 0.0260(5) Uani 1 d .
H16 H 0.247 0.0143 1.0503 0.031 Uiso 1 calc R
C17 C 0.19202(16) 0.0279(3) 0.94458(11) 0.0246(4) Uani 1 d .
H17 H 0.1214 -0.0093 0.952 0.03 Uiso 1 calc R
C18 C 0.22065(15) 0.0671(3) 0.87542(11) 0.0216(4) Uani 1 d .
H18 H 0.1696 0.0558 0.8356 0.026 Uiso 1 calc R
C19 C 0.28605(14) -0.0399(3) 0.69195(10) 0.0182(4) Uani 1 d .
C20 C 0.19319(15) 0.0799(3) 0.66826(12) 0.0257(5) Uani 1 d .
H20A H 0.1902 0.1858 0.7009 0.038 Uiso 1 calc R
H20B H 0.1274 0.0083 0.6694 0.038 Uiso 1 calc R
H20C H 0.2012 0.1239 0.6191 0.038 Uiso 1 calc R
C21 C 0.28963(14) -0.2189(3) 0.64986(11) 0.0208(4) Uani 1 d .
H21A H 0.2442 -0.2042 0.6046 0.025 Uiso 1 calc R
H21B H 0.2575 -0.317 0.6784 0.025 Uiso 1 calc R
C22 C 0.39987(14) -0.2864(3) 0.62996(10) 0.0165(4) Uani 1 d .
C23 C 0.44370(15) -0.1568(3) 0.57310(11) 0.0221(4) Uani 1 d .
F24 F 0.44721(12) 0.01626(17) 0.59776(8) 0.0447(4) Uani 1 d .
F25 F 0.38437(10) -0.1565(2) 0.51076(7) 0.0405(4) Uani 1 d .
F26 F 0.54215(9) -0.20150(17) 0.55776(6) 0.0287(3) Uani 1 d .
C27 C 0.38568(16) -0.4817(3) 0.59736(11) 0.0234(4) Uani 1 d .
F28 F 0.31209(10) -0.4901(2) 0.54244(8) 0.0452(4) Uani 1 d .
F29 F 0.47463(9) -0.55031(16) 0.57416(6) 0.0277(3) Uani 1 d .
F30 F 0.35491(13) -0.59789(18) 0.64781(8) 0.0524(4) Uani 1 d .
O31 O 0.47393(10) -0.29845(19) 0.68751(7) 0.0220(3) Uani 1 d .

loop_
_atom_site_aniso_label
_atom_site_aniso_U_11
_atom_site_aniso_U_22
_atom_site_aniso_U_33
_atom_site_aniso_U_23
_atom_site_aniso_U_13
_atom_site_aniso_U_12
Al1 0.0161(3) 0.0163(3) 0.0142(3) -0.0003(2) 0.0006(2) -0.0010(2)
C1 0.0216(9) 0.0222(10) 0.0215(11) 0.0020(8) -0.0005(8) -0.0020(8)
C2 0.0224(10) 0.0271(11) 0.0269(11) -0.0040(9) 0.0037(8) -0.0050(8)
N11 0.0181(8) 0.0149(7) 0.0169(8) 0.0002(6) 0.0049(6) -0.0021(6)
C12 0.0228(9) 0.0150(9) 0.0213(10) -0.0009(8) 0.0032(7) -0.0020(7)
C13 0.0215(9) 0.0115(8) 0.0214(10) -0.0008(8) 0.0034(7) 0.0033(7)
C14 0.0209(9) 0.0167(9) 0.0253(11) -0.0021(8) 0.0030(8) 0.0015(7)
C15 0.0265(10) 0.0232(10) 0.0209(11) -0.0044(8) -0.0027(8) 0.0050(8)
C16 0.0344(12) 0.0232(10) 0.0212(11) 0.0002(9) 0.0075(9) 0.0042(9)
C17 0.0238(10) 0.0231(10) 0.0278(12) 0.0025(9) 0.0074(8) -0.0004(8)
C18 0.0227(10) 0.0209(10) 0.0210(10) -0.0001(8) -0.0004(8) -0.0007(8)
C19 0.0165(9) 0.0205(9) 0.0183(10) 0.0033(8) 0.0054(7) -0.0029(7)
C20 0.0195(10) 0.0264(10) 0.0308(12) 0.0036(9) -0.0007(8) 0.0016(8)
C21 0.0161(9) 0.0238(10) 0.0228(11) -0.0027(8) 0.0032(7) -0.0054(8)
C22 0.0175(9) 0.0171(9) 0.0148(10) -0.0006(7) 0.0005(7) -0.0027(7)
C23 0.0237(10) 0.0203(10) 0.0228(11) 0.0014(8) 0.0053(8) -0.0005(8)
F24 0.0700(10) 0.0162(6) 0.0530(9) -0.0009(6) 0.0405(8) -0.0076(6)
F25 0.0370(7) 0.0614(10) 0.0229(7) 0.0192(7) 0.0014(5) 0.0065(7)
F26 0.0240(6) 0.0333(7) 0.0302(7) -0.0013(6) 0.0125(5) -0.0048(5)
C27 0.0279(10) 0.0217(10) 0.0211(11) -0.0032(8) 0.0060(8) -0.0065(8)
F28 0.0352(7) 0.0458(9) 0.0521(9) -0.0263(7) -0.0148(6) -0.0014(6)
F29 0.0329(7) 0.0241(6) 0.0264(7) -0.0088(5) 0.0040(5) 0.0018(5)
F30 0.0944(12) 0.0191(7) 0.0487(9) -0.0018(6) 0.0418(8) -0.0149(7)
O31 0.0242(7) 0.0251(7) 0.0161(7) -0.0041(6) -0.0029(5) 0.0061(6)

loop_
_atom_type_symbol
_atom_type_description
_atom_type_scat_dispersion_real
_atom_type_scat_dispersion_imag
_atom_type_scat_source
C C 0.0033 0.0016 'International Tables Vol C Tables 4.2.6.8 and 6.1.1.4'
H H 0 0 'International Tables Vol C Tables 4.2.6.8 and 6.1.1.4'
O O 0.0106 0.006 'International Tables Vol C Tables 4.2.6.8 and 6.1.1.4'
F F 0.0171 0.0103 'International Tables Vol C Tables 4.2.6.8 and 6.1.1.4'
Al Al 0.0645 0.0514 'International Tables Vol C Tables 4.2.6.8 and 6.1.1.4'
N N 0.0061 0.0033 'International Tables Vol C Tables 4.2.6.8 and 6.1.1.4'

loop_
_geom_angle_atom_site_label_1
_geom_angle_atom_site_label_2
_geom_angle_atom_site_label_3
_geom_angle
O31 Al1 C1 112.15(8)
O31 Al1 C2 108.82(8)
C1 Al1 C2 119.54(9)
O31 Al1 N11 97.19(7)
C1 Al1 N11 108.36(8)
C2 Al1 N11 108.39(8)
Al1 C1 H1A 109.5
Al1 C1 H1B 109.5
H1A C1 H1B 109.5
Al1 C1 H1C 109.5
H1A C1 H1C 109.5
H1B C1 H1C 109.5
Al1 C2 H2A 109.5
Al1 C2 H2B 109.5
H2A C2 H2B 109.5
Al1 C2 H2C 109.5
H2A C2 H2C 109.5
H2B C2 H2C 109.5
C19 N11 C12 122.06(16)
C19 N11 Al1 122.24(13)
C12 N11 Al1 115.70(12)
N11 C12 C13 110.97(15)
N11 C12 H12A 109.4
C13 C12 H12A 109.4
N11 C12 H12B 109.4
C13 C12 H12B 109.4
H12A C12 H12B 108
C14 C13 C18 118.87(18)
C14 C13 C12 121.05(17)
C18 C13 C12 120.08(17)
C15 C14 C13 120.57(18)
C15 C14 H14 119.7
C13 C14 H14 119.7
C16 C15 C14 120.33(18)
C16 C15 H15 119.8
C14 C15 H15 119.8
C15 C16 C17 119.59(19)
C15 C16 H16 120.2
C17 C16 H16 120.2
C18 C17 C16 120.22(19)
C18 C17 H17 119.9
C16 C17 H17 119.9
C17 C18 C13 120.41(18)
C17 C18 H18 119.8
C13 C18 H18 119.8
N11 C19 C20 126.89(18)
N11 C19 C21 119.82(17)
C20 C19 C21 113.18(16)
C19 C20 H20A 109.5
C19 C20 H20B 109.5
H20A C20 H20B 109.5
C19 C20 H20C 109.5
H20A C20 H20C 109.5
H20B C20 H20C 109.5
C19 C21 C22 116.98(15)
C19 C21 H21A 108.1
C22 C21 H21A 108.1
C19 C21 H21B 108.1
C22 C21 H21B 108.1
H21A C21 H21B 107.3
O31 C22 C21 114.20(15)
O31 C22 C23 108.35(15)
C21 C22 C23 110.03(15)
O31 C22 C27 107.54(15)
C21 C22 C27 107.57(15)
C23 C22 C27 109.02(15)
F26 C23 F24 106.98(16)
F26 C23 F25 106.86(16)
F24 C23 F25 107.43(17)
F26 C23 C22 112.42(16)
F24 C23 C22 109.95(16)
F25 C23 C22 112.89(16)
F29 C27 F28 107.13(16)
F29 C27 F30 106.56(17)
F28 C27 F30 106.70(17)
F29 C27 C22 113.13(15)
F28 C27 C22 113.44(17)
F30 C27 C22 109.46(16)
C22 O31 Al1 127.54(12)

loop_
_geom_bond_atom_site_label_1
_geom_bond_atom_site_label_2
_geom_bond_distance
Al1 O31 1.7714(14)
Al1 C1 1.958(2)
Al1 C2 1.963(2)
Al1 N11 1.9881(16)
C1 H1A 0.98
C1 H1B 0.98
C1 H1C 0.98
C2 H2A 0.98
C2 H2B 0.98
C2 H2C 0.98
N11 C19 1.288(2)
N11 C12 1.486(2)
C12 C13 1.514(3)
C12 H12A 0.99
C12 H12B 0.99
C13 C14 1.391(3)
C13 C18 1.396(3)
C14 C15 1.389(3)
C14 H14 0.95
C15 C16 1.383(3)
C15 H15 0.95
C16 C17 1.390(3)
C16 H16 0.95
C17 C18 1.388(3)
C17 H17 0.95
C18 H18 0.95
C19 C20 1.500(3)
C19 C21 1.517(3)
C20 H20A 0.98
C20 H20B 0.98
C20 H20C 0.98
C21 C22 1.543(3)
C21 H21A 0.99
C21 H21B 0.99
C22 O31 1.374(2)
C22 C23 1.544(3)
C22 C27 1.545(3)
C23 F26 1.334(2)
C23 F24 1.335(2)
C23 F25 1.336(2)
C27 F29 1.326(2)
C27 F28 1.333(2)
C27 F30 1.337(2)

loop_
_geom_torsion_atom_site_label_1
_geom_torsion_atom_site_label_2
_geom_torsion_atom_site_label_3
_geom_torsion_atom_site_label_4
_geom_torsion
O31 Al1 N11 C19 23.79(16)
C1 Al1 N11 C19 -92.46(16)
C2 Al1 N11 C19 136.42(15)
O31 Al1 N11 C12 -155.57(12)
C1 Al1 N11 C12 88.18(14)
C2 Al1 N11 C12 -42.95(14)
C19 N11 C12 C13 110.47(19)
Al1 N11 C12 C13 -70.17(17)
N11 C12 C13 C14 111.31(19)
N11 C12 C13 C18 -68.2(2)
C18 C13 C14 C15 0.8(3)
C12 C13 C14 C15 -178.75(17)
C13 C14 C15 C16 -0.3(3)
C14 C15 C16 C17 -0.6(3)
C15 C16 C17 C18 0.9(3)
C16 C17 C18 C13 -0.4(3)
C14 C13 C18 C17 -0.4(3)
C12 C13 C18 C17 179.11(18)
C12 N11 C19 C20 -3.3(3)
Al1 N11 C19 C20 177.42(15)
C12 N11 C19 C21 -179.25(16)
Al1 N11 C19 C21 1.4(2)
N11 C19 C21 C22 -42.8(3)
C20 C19 C21 C22 140.64(17)
C19 C21 C22 O31 52.9(2)
C19 C21 C22 C23 -69.2(2)
C19 C21 C22 C27 172.18(16)
O31 C22 C23 F26 50.1(2)
C21 C22 C23 F26 175.57(15)
C27 C22 C23 F26 -66.7(2)
O31 C22 C23 F24 -69.0(2)
C21 C22 C23 F24 56.5(2)
C27 C22 C23 F24 174.25(16)
O31 C22 C23 F25 171.05(15)
C21 C22 C23 F25 -63.4(2)
C27 C22 C23 F25 54.3(2)
O31 C22 C27 F29 -60.3(2)
C21 C22 C27 F29 176.28(16)
C23 C22 C27 F29 57.0(2)
O31 C22 C27 F28 177.43(16)
C21 C22 C27 F28 54.0(2)
C23 C22 C27 F28 -65.3(2)
O31 C22 C27 F30 58.4(2)
C21 C22 C27 F30 -65.1(2)
C23 C22 C27 F30 175.66(16)
C21 C22 O31 Al1 -20.2(2)
C23 C22 O31 Al1 102.80(17)
C27 C22 O31 Al1 -139.49(14)
C1 Al1 O31 C22 100.28(16)
C2 Al1 O31 C22 -125.20(16)
N11 Al1 O31 C22 -12.94(16)
